data_2227894
loop_
_publ_author_name
'Fernandes, Jos\'e A.'
'Vilela, S\'ergio M. F.'
'Almeida Paz, Filipe A.'

_publ_section_title
;
 (<i>R</i>)-(1-Ammoniopropyl)phosphonate
;
_journal_coeditor_code PK2268
_journal_issue 11
_journal_name_full 'Acta Crystallographica Section E'
_journal_page_first o2823
_journal_page_last o2824
_journal_paper_doi 10.1107/S1600536810040304
_journal_volume 66
_journal_year 2010
_chemical_formula_iupac 'C3 H10 N O3 P'
_chemical_formula_moiety 'C3 H10 N O3 P'
_chemical_formula_sum 'C3 H10 N O3 P'
_chemical_formula_weight 139.09
_chemical_name_systematic
;
(<i>R</i>)-(1-Ammoniopropyl)phosphonate
;
_space_group_IT_number 4
_symmetry_cell_setting monoclinic
_symmetry_space_group_name_Hall 'P 2yb'
_symmetry_space_group_name_H-M 'P 1 21 1'
_atom_sites_solution_hydrogens geom
_atom_sites_solution_primary direct
_atom_sites_solution_secondary difmap
_cell_angle_alpha 90.00
_cell_angle_beta 105.731(9)
_cell_angle_gamma 90.00
_cell_formula_units_Z 4
_cell_length_a 9.3988(13)
_cell_length_b 6.2511(8)
_cell_length_c 10.8575(15)
_cell_measurement_reflns_used 6291
_cell_measurement_temperature 150(2)
_cell_measurement_theta_max 32.12
_cell_measurement_theta_min 2.25
_cell_volume 614.02(15)
_computing_cell_refinement 'SAINT-Plus (Bruker, 2005)'
_computing_data_collection 'APEX2 (Bruker, 2006)'
_computing_data_reduction 'SAINT-Plus (Bruker, 2005)'
_computing_molecular_graphics 'DIAMOND (Brandenburg, 2009)'
_computing_publication_material 'SHELXTL (Sheldrick, 2008)'
_computing_structure_refinement 'SHELXTL (Sheldrick, 2008)'
_computing_structure_solution 'SHELXTL (Sheldrick, 2008)'
_diffrn_ambient_temperature 150(2)
_diffrn_measured_fraction_theta_full 0.984
_diffrn_measured_fraction_theta_max 0.984
_diffrn_measurement_device_type 'Bruker X8 Kappa CCD APEXII'
_diffrn_measurement_method '\w and \f'
_diffrn_radiation_monochromator graphite
_diffrn_radiation_source 'fine-focus sealed tube'
_diffrn_radiation_type MoK\a
_diffrn_radiation_wavelength 0.71073
_diffrn_reflns_av_R_equivalents 0.0527
_diffrn_reflns_av_sigmaI/netI 0.0590
_diffrn_reflns_limit_h_max 14
_diffrn_reflns_limit_h_min -14
_diffrn_reflns_limit_k_max 9
_diffrn_reflns_limit_k_min -7
_diffrn_reflns_limit_l_max 16
_diffrn_reflns_limit_l_min -16
_diffrn_reflns_number 23447
_diffrn_reflns_theta_full 33.05
_diffrn_reflns_theta_max 33.05
_diffrn_reflns_theta_min 3.80
_diffrn_standards_number 0
_exptl_absorpt_coefficient_mu 0.370
_exptl_absorpt_correction_T_max 0.993
_exptl_absorpt_correction_T_min 0.943
_exptl_absorpt_correction_type multi-scan
_exptl_absorpt_process_details '(SADABS; Sheldrick, 1998)'
_exptl_crystal_colour Colourless
_exptl_crystal_density_diffrn 1.505
_exptl_crystal_density_method 'not measured'
_exptl_crystal_description Plate
_exptl_crystal_F_000 296
_exptl_crystal_size_max 0.16
_exptl_crystal_size_mid 0.08
_exptl_crystal_size_min 0.02
_refine_diff_density_max 0.381
_refine_diff_density_min -0.550
_refine_ls_abs_structure_details 'Flack (1983), 1730 Friedel pairs'
_refine_ls_abs_structure_Flack -0.03(8)
_refine_ls_extinction_method none
_refine_ls_goodness_of_fit_ref 1.057
_refine_ls_hydrogen_treatment mixed
_refine_ls_matrix_type full
_refine_ls_number_parameters 171
_refine_ls_number_reflns 4196
_refine_ls_number_restraints 15
_refine_ls_restrained_S_all 1.055
_refine_ls_R_factor_all 0.0603
_refine_ls_R_factor_gt 0.0421
_refine_ls_shift/su_max 0.001
_refine_ls_shift/su_mean 0.000
_refine_ls_structure_factor_coef Fsqd
_refine_ls_weighting_details 'calc w=1/[\s^2^(Fo^2^)+(0.0396P)^2^+0.1217P] where P=(Fo^2^+2Fc^2^)/3'
_refine_ls_weighting_scheme calc
_refine_ls_wR_factor_gt 0.0813
_refine_ls_wR_factor_ref 0.0876
_reflns_number_gt 3465
_reflns_number_total 4196
_reflns_threshold_expression I>2\s(I)
_cod_data_source_file pk2268.cif
_cod_data_source_block I
_cod_original_cell_volume 614.02(14)
_cod_original_sg_symbol_H-M 'P 21'
_cod_database_code 2227894
_cod_database_fobs_code 2227894

loop_
_symmetry_equiv_pos_as_xyz
'x, y, z'
'-x, y+1/2, -z'

loop_
_atom_site_type_symbol
_atom_site_label
_atom_site_fract_x
_atom_site_fract_y
_atom_site_fract_z
_atom_site_U_iso_or_equiv
_atom_site_adp_type
_atom_site_calc_flag
_atom_site_refinement_flags
_atom_site_occupancy
_atom_site_disorder_assembly
_atom_site_disorder_group
P P1 0.17626(5) 0.89317(8) 0.65337(5) 0.01280(11) Uani d . 1 . .
O O1 0.29018(16) 0.7215(2) 0.69950(15) 0.0197(3) Uani d . 1 . .
O O2 0.10172(14) 0.8923(3) 0.51232(13) 0.0182(3) Uani d . 1 . .
O O3 0.06166(16) 0.8928(3) 0.73443(14) 0.0272(4) Uani d D 1 . .
H H3D -0.0346(16) 0.837(4) 0.707(3) 0.041 Uiso d D 1 . .
N N1 0.1977(2) 1.3190(3) 0.60484(18) 0.0159(4) Uani d D 1 . .
H H1 0.231(2) 1.455(2) 0.6360(19) 0.024 Uiso d D 1 . .
H H2 0.0945(11) 1.307(4) 0.595(2) 0.024 Uiso d D 1 . .
H H3 0.217(2) 1.294(4) 0.5245(13) 0.024 Uiso d D 1 . .
C C1 0.2726(2) 1.1499(4) 0.69718(19) 0.0162(4) Uani d . 1 . .
H H1A 0.3742 1.1320 0.6863 0.019 Uiso calc R 1 . .
C C2 0.2910(3) 1.2237(4) 0.8348(2) 0.0218(5) Uani d . 1 . .
H H2A 0.3340 1.3693 0.8453 0.026 Uiso calc R 1 . .
H H2B 0.1924 1.2317 0.8509 0.026 Uiso calc R 1 . .
C C3 0.3897(3) 1.0758(4) 0.9338(2) 0.0248(5) Uani d . 1 . .
H H3A 0.3438 0.9341 0.9287 0.037 Uiso calc R 1 . .
H H3B 0.4021 1.1351 1.0196 0.037 Uiso calc R 1 . .
H H3C 0.4865 1.0631 0.9167 0.037 Uiso calc R 1 . .
P P2 0.64788(6) 0.66572(8) 0.65107(5) 0.01273(11) Uani d . 1 . .
O O4 0.78570(16) 0.7909(2) 0.65226(15) 0.0177(3) Uani d . 1 . .
O O5 0.54723(16) 0.6182(2) 0.52207(13) 0.0180(3) Uani d . 1 . .
O O6 0.57135(16) 0.7875(2) 0.74254(14) 0.0169(3) Uani d D 1 . .
H H6A 0.4679(11) 0.771(5) 0.725(2) 0.025 Uiso d D 1 . .
N N2 0.71494(19) 0.2456(3) 0.63228(17) 0.0144(4) Uani d D 1 . .
H H4 0.744(2) 0.109(2) 0.6697(19) 0.022 Uiso d D 1 . .
H H5 0.6217(12) 0.230(3) 0.5709(16) 0.022 Uiso d D 1 . .
H H6 0.7853(16) 0.289(3) 0.5885(18) 0.022 Uiso d D 1 . .
C C4 0.6989(2) 0.4063(3) 0.72982(18) 0.0133(4) Uani d . 1 . .
H H4A 0.6149 0.3588 0.7634 0.016 Uiso calc R 1 . .
C C5 0.8369(2) 0.4151(4) 0.8428(2) 0.0208(4) Uani d . 1 . .
H H5A 0.8269 0.5351 0.8994 0.025 Uiso calc R 1 . .
H H5B 0.9237 0.4449 0.8103 0.025 Uiso calc R 1 . .
C C6 0.8649(3) 0.2079(4) 0.9217(2) 0.0298(6) Uani d . 1 . .
H H6B 0.7746 0.1666 0.9443 0.045 Uiso calc R 1 . .
H H6C 0.9448 0.2312 0.9999 0.045 Uiso calc R 1 . .
H H6D 0.8932 0.0938 0.8711 0.045 Uiso calc R 1 . .

loop_
_atom_site_aniso_label
_atom_site_aniso_U_11
_atom_site_aniso_U_22
_atom_site_aniso_U_33
_atom_site_aniso_U_12
_atom_site_aniso_U_13
_atom_site_aniso_U_23
P1 0.0114(2) 0.0102(2) 0.0176(2) -0.0005(2) 0.00522(17) -0.0016(2)
O1 0.0169(7) 0.0114(8) 0.0292(8) 0.0003(6) 0.0034(6) 0.0005(6)
O2 0.0167(6) 0.0171(7) 0.0207(7) -0.0024(7) 0.0049(5) -0.0027(7)
O3 0.0165(7) 0.0427(10) 0.0238(8) -0.0090(9) 0.0079(6) -0.0080(9)
N1 0.0193(9) 0.0098(8) 0.0178(9) 0.0005(7) 0.0035(7) -0.0007(7)
C1 0.0172(9) 0.0099(9) 0.0200(10) 0.0010(8) 0.0025(7) 0.0007(8)
C2 0.0295(12) 0.0170(11) 0.0175(10) -0.0027(9) 0.0040(9) -0.0034(8)
C3 0.0323(13) 0.0226(12) 0.0177(11) -0.0008(10) 0.0037(9) -0.0007(9)
P2 0.0117(2) 0.0087(2) 0.0174(2) 0.0009(2) 0.00322(18) 0.0000(2)
O4 0.0141(7) 0.0133(7) 0.0261(8) -0.0006(6) 0.0063(6) -0.0003(6)
O5 0.0214(8) 0.0124(8) 0.0173(7) 0.0038(6) 0.0002(6) -0.0011(6)
O6 0.0162(7) 0.0130(7) 0.0212(8) 0.0013(6) 0.0046(6) -0.0041(6)
N2 0.0155(8) 0.0094(8) 0.0163(9) 0.0010(7) 0.0006(7) -0.0016(7)
C4 0.0142(8) 0.0090(9) 0.0164(8) 0.0006(8) 0.0034(7) -0.0028(8)
C5 0.0195(10) 0.0186(12) 0.0203(10) 0.0030(9) -0.0014(8) -0.0004(10)
C6 0.0359(13) 0.0264(14) 0.0217(11) 0.0088(10) -0.0015(10) 0.0037(9)

loop_
_atom_type_symbol
_atom_type_description
_atom_type_scat_dispersion_real
_atom_type_scat_dispersion_imag
_atom_type_scat_source
C C 0.0033 0.0016 'International Tables Vol C Tables 4.2.6.8 and 6.1.1.4'
H H 0.0000 0.0000 'International Tables Vol C Tables 4.2.6.8 and 6.1.1.4'
N N 0.0061 0.0033 'International Tables Vol C Tables 4.2.6.8 and 6.1.1.4'
O O 0.0106 0.0060 'International Tables Vol C Tables 4.2.6.8 and 6.1.1.4'
P P 0.1023 0.0942 'International Tables Vol C Tables 4.2.6.8 and 6.1.1.4'

loop_
_geom_angle_atom_site_label_1
_geom_angle_atom_site_label_2
_geom_angle_atom_site_label_3
_geom_angle_site_symmetry_1
_geom_angle_site_symmetry_3
_geom_angle
_geom_angle_publ_flag
O2 P1 O1 . . 115.51(9) ?
O2 P1 O3 . . 111.82(8) ?
O1 P1 O3 . . 110.39(10) ?
O2 P1 C1 . . 109.12(9) ?
O1 P1 C1 . . 106.29(9) ?
O3 P1 C1 . . 102.78(10) ?
P1 O3 H3D . . 124.9(18) ?
C1 N1 H1 . . 110.3(14) ?
C1 N1 H2 . . 107.5(15) ?
H1 N1 H2 . . 110.3(12) ?
C1 N1 H3 . . 109.2(14) ?
H1 N1 H3 . . 110.3(12) ?
H2 N1 H3 . . 109.2(12) ?
N1 C1 C2 . . 110.49(17) ?
N1 C1 P1 . . 109.52(13) ?
C2 C1 P1 . . 115.69(16) ?
N1 C1 H1A . . 106.9 ?
C2 C1 H1A . . 106.9 ?
P1 C1 H1A . . 106.9 ?
C3 C2 C1 . . 113.07(19) ?
C3 C2 H2A . . 109.0 ?
C1 C2 H2A . . 109.0 ?
C3 C2 H2B . . 109.0 ?
C1 C2 H2B . . 109.0 ?
H2A C2 H2B . . 107.8 ?
C2 C3 H3A . . 109.5 ?
C2 C3 H3B . . 109.5 ?
H3A C3 H3B . . 109.5 ?
C2 C3 H3C . . 109.5 ?
H3A C3 H3C . . 109.5 ?
H3B C3 H3C . . 109.5 ?
O5 P2 O4 . . 115.80(9) ?
O5 P2 O6 . . 114.03(8) ?
O4 P2 O6 . . 106.37(9) ?
O5 P2 C4 . . 106.28(8) ?
O4 P2 C4 . . 109.81(9) ?
O6 P2 C4 . . 103.89(8) ?
P2 O6 H6A . . 116.1(16) ?
C4 N2 H4 . . 111.8(14) ?
C4 N2 H5 . . 108.2(14) ?
H4 N2 H5 . . 108.1(12) ?
C4 N2 H6 . . 112.1(14) ?
H4 N2 H6 . . 108.3(12) ?
H5 N2 H6 . . 108.1(11) ?
N2 C4 C5 . . 111.50(17) ?
N2 C4 P2 . . 109.09(13) ?
C5 C4 P2 . . 113.58(15) ?
N2 C4 H4A . . 107.5 ?
C5 C4 H4A . . 107.5 ?
P2 C4 H4A . . 107.5 ?
C4 C5 C6 . . 113.4(2) ?
C4 C5 H5A . . 108.9 ?
C6 C5 H5A . . 108.9 ?
C4 C5 H5B . . 108.9 ?
C6 C5 H5B . . 108.9 ?
H5A C5 H5B . . 107.7 ?
C5 C6 H6B . . 109.5 ?
C5 C6 H6C . . 109.5 ?
H6B C6 H6C . . 109.5 ?
C5 C6 H6D . . 109.5 ?
H6B C6 H6D . . 109.5 ?
H6C C6 H6D . . 109.5 ?

loop_
_geom_bond_atom_site_label_1
_geom_bond_atom_site_label_2
_geom_bond_site_symmetry_2
_geom_bond_distance
_geom_bond_publ_flag
P1 O2 . 1.5014(15) ?
P1 O1 . 1.5029(15) ?
P1 O3 . 1.5649(15) ?
P1 C1 . 1.841(2) ?
O3 H3D . 0.939(10) ?
N1 C1 . 1.495(3) ?
N1 H1 . 0.939(9) ?
N1 H2 . 0.950(9) ?
N1 H3 . 0.950(9) ?
C1 C2 . 1.528(3) ?
C1 H1A . 1.0000 ?
C2 C3 . 1.527(3) ?
C2 H2A . 0.9900 ?
C2 H2B . 0.9900 ?
C3 H3A . 0.9800 ?
C3 H3B . 0.9800 ?
C3 H3C . 0.9800 ?
P2 O5 . 1.4921(15) ?
P2 O4 . 1.5105(15) ?
P2 O6 . 1.5718(16) ?
P2 C4 . 1.836(2) ?
O6 H6A . 0.944(10) ?
N2 C4 . 1.496(3) ?
N2 H4 . 0.952(9) ?
N2 H5 . 0.951(9) ?
N2 H6 . 0.953(9) ?
C4 C5 . 1.525(3) ?
C4 H4A . 1.0000 ?
C5 C6 . 1.536(3) ?
C5 H5A . 0.9900 ?
C5 H5B . 0.9900 ?
C6 H6B . 0.9800 ?
C6 H6C . 0.9800 ?
C6 H6D . 0.9800 ?

loop_
_geom_hbond_atom_site_label_D
_geom_hbond_atom_site_label_H
_geom_hbond_atom_site_label_A
_geom_hbond_site_symmetry_A
_geom_hbond_distance_DH
_geom_hbond_distance_HA
_geom_hbond_distance_DA
_geom_hbond_angle_DHA
O3 H3D O4 1_455 0.939(10) 1.657(11) 2.583(2) 168(3)
N1 H1 O1 1_565 0.939(9) 1.829(9) 2.767(2) 177.5(19)
N1 H2 O2 2_556 0.950(9) 1.969(17) 2.794(2) 144.1(19)
N1 H3 O4 2_656 0.950(9) 1.913(11) 2.843(3) 166(2)
O6 H6A O1 . 0.944(10) 1.647(10) 2.589(2) 175(3)
N2 H4 O4 1_545 0.952(9) 2.046(15) 2.914(2) 150.6(19)
N2 H5 O5 2_646 0.951(9) 1.778(11) 2.697(2) 161.5(18)
N2 H6 O2 2_646 0.953(9) 1.836(9) 2.783(2) 171.8(17)

loop_
_geom_torsion_atom_site_label_1
_geom_torsion_atom_site_label_2
_geom_torsion_atom_site_label_3
_geom_torsion_atom_site_label_4
_geom_torsion_site_symmetry_1
_geom_torsion_site_symmetry_2
_geom_torsion_site_symmetry_3
_geom_torsion_site_symmetry_4
_geom_torsion
_geom_torsion_publ_flag
O2 P1 C1 N1 . . . . 26.71(17) ?
O1 P1 C1 N1 . . . . 151.89(14) ?
O3 P1 C1 N1 . . . . -92.10(15) ?
O2 P1 C1 C2 . . . . 152.35(15) ?
O1 P1 C1 C2 . . . . -82.47(17) ?
O3 P1 C1 C2 . . . . 33.53(18) yes
N1 C1 C2 C3 . . . . -170.11(19) ?
P1 C1 C2 C3 . . . . 64.8(2) yes
O5 P2 C4 N2 . . . . 36.46(15) ?
O4 P2 C4 N2 . . . . -89.49(14) ?
O6 P2 C4 N2 . . . . 157.07(12) ?
O5 P2 C4 C5 . . . . 161.50(14) ?
O4 P2 C4 C5 . . . . 35.56(17) ?
O6 P2 C4 C5 . . . . -77.88(16) yes
N2 C4 C5 C6 . . . . -65.7(2) ?
P2 C4 C5 C6 . . . . 170.61(16) yes
